data_4111170
loop_
_publ_author_name
'Shigehisa Akine'
'Takanori Taniguchi'
'Tatsuya Nabeshima'

_publ_contact_author_address
;
Tsukuba, Ibaraki 305-8571, Japan
;
_publ_contact_author_email nabesima@chem.tsukuba.ac.jp
_publ_contact_author_fax +81-29-853-4507
_publ_contact_author_name 'Tatsuya Nabeshima'
_publ_contact_author_phone +81-29-853-4507
_publ_section_title
;
 Helical Metallohost-Guest Complexes via Site-Selective Transmetalation of
 Homotrinuclear Complexes
;
_journal_name_full 'Journal of the American Chemical Society'
_journal_page_first 15765
_journal_page_last 15774
_journal_paper_doi 10.1021/ja0646702
_journal_volume 128
_journal_year 2006
_chemical_formula_moiety C35H38Cl3N4O17TmZn2
_chemical_formula_sum 'C35 H38 Cl3 N4 O17 Tm Zn2'
_chemical_formula_weight 1192.71
_chemical_name_common '[LZn2Tm(OAc)3(H2O)] CHCl3'
_chemical_name_systematic
; 
 ? 
;
_space_group_IT_number 14
_symmetry_cell_setting monoclinic
_symmetry_space_group_name_Hall '-P 2yn'
_symmetry_space_group_name_H-M 'P 1 21/n 1'
_atom_sites_solution_hydrogens geom
_atom_sites_solution_primary direct
_atom_sites_solution_secondary difmap
_audit_creation_method SHELXL-97
_cell_angle_alpha 90.00
_cell_angle_beta 94.805(2)
_cell_angle_gamma 90.00
_cell_formula_units_Z 4
_cell_length_a 13.6707(12)
_cell_length_b 15.3874(10)
_cell_length_c 19.9724(14)
_cell_measurement_reflns_used 34355
_cell_measurement_temperature 180
_cell_measurement_theta_max 26.00
_cell_measurement_theta_min 2.00
_cell_volume 4186.6(5)
_computing_cell_refinement 'CrystalClear (Rigaku Corp., 2000)'
_computing_data_collection 'CrystalClear (Rigaku Corp., 2000)'
_computing_data_reduction 'CrystalClear (Rigaku Corp., 2000)'
_computing_molecular_graphics ORTEP-3
_computing_publication_material ORTEP-3
_computing_structure_refinement 'SHELXL-97 (Sheldrick, 1997)'
_computing_structure_solution 'DIRDIF99 (Beurskens et al., 1999)'
_diffrn_ambient_temperature 180
_diffrn_measured_fraction_theta_full 0.999
_diffrn_measured_fraction_theta_max 0.999
_diffrn_measurement_device_type 'Rigaku Mercury CCD diffractometer'
_diffrn_measurement_method CCD
_diffrn_radiation_monochromator graphite
_diffrn_radiation_source 'fine-focus sealed tube'
_diffrn_radiation_type MoK\a
_diffrn_radiation_wavelength 0.71069
_diffrn_reflns_av_R_equivalents 0.1008
_diffrn_reflns_av_sigmaI/netI 0.0575
_diffrn_reflns_limit_h_max 16
_diffrn_reflns_limit_h_min -15
_diffrn_reflns_limit_k_max 18
_diffrn_reflns_limit_k_min -18
_diffrn_reflns_limit_l_max 24
_diffrn_reflns_limit_l_min -24
_diffrn_reflns_number 34355
_diffrn_reflns_theta_full 26.00
_diffrn_reflns_theta_max 26.00
_diffrn_reflns_theta_min 2.00
_diffrn_standards_decay_% 0
_diffrn_standards_interval_count 0
_diffrn_standards_interval_time 0
_diffrn_standards_number 0
_exptl_absorpt_coefficient_mu 3.508
_exptl_absorpt_correction_T_max 0.7205
_exptl_absorpt_correction_T_min 0.3343
_exptl_absorpt_correction_type multi-scan
_exptl_absorpt_process_details 'CrystalClear (Rigaku Corp., 2000)'
_exptl_crystal_colour yellow
_exptl_crystal_density_diffrn 1.892
_exptl_crystal_description prismatic
_exptl_crystal_F_000 2368
_exptl_crystal_size_max 0.40
_exptl_crystal_size_mid 0.10
_exptl_crystal_size_min 0.10
_refine_diff_density_max 2.376
_refine_diff_density_min -1.696
_refine_diff_density_rms 0.163
_refine_ls_extinction_method none
_refine_ls_goodness_of_fit_ref 1.055
_refine_ls_hydrogen_treatment mixed
_refine_ls_matrix_type full
_refine_ls_number_parameters 570
_refine_ls_number_reflns 8221
_refine_ls_number_restraints 4
_refine_ls_restrained_S_all 1.055
_refine_ls_R_factor_all 0.0674
_refine_ls_R_factor_gt 0.0563
_refine_ls_shift/su_max 0.001
_refine_ls_shift/su_mean 0.000
_refine_ls_structure_factor_coef Fsqd
_refine_ls_weighting_details 'calc w=1/[\s^2^(Fo^2^)+(0.0736P)^2^+13.5419P] where P=(Fo^2^+2Fc^2^)/3'
_refine_ls_weighting_scheme calc
_refine_ls_wR_factor_gt 0.1382
_refine_ls_wR_factor_ref 0.1454
_reflns_number_gt 6829
_reflns_number_total 8221
_reflns_threshold_expression >2sigma(I)
_cod_data_source_file ja0646702si20060630_083951.cif
_cod_data_source_block LZn2Tm
_cod_database_code 4111170

loop_
_symmetry_equiv_pos_as_xyz
'x, y, z'
'-x+1/2, y+1/2, -z+1/2'
'-x, -y, -z'
'x-1/2, -y-1/2, z-1/2'

loop_
_atom_site_label
_atom_site_type_symbol
_atom_site_fract_x
_atom_site_fract_y
_atom_site_fract_z
_atom_site_U_iso_or_equiv
_atom_site_adp_type
_atom_site_occupancy
_atom_site_symmetry_multiplicity
_atom_site_calc_flag
_atom_site_refinement_flags
Tm1 Tm 0.246398(19) 0.367546(18) 0.332216(14) 0.03309(11) Uani 1 1 d .
Zn1 Zn 0.48848(5) 0.41183(5) 0.29801(3) 0.03323(18) Uani 1 1 d .
Zn2 Zn 0.17431(5) 0.35957(5) 0.51646(4) 0.03285(18) Uani 1 1 d .
C1 C 0.3915(5) 0.3462(5) 0.1417(3) 0.0409(15) Uani 1 1 d .
C2 C 0.3431(4) 0.3195(4) 0.1973(3) 0.0358(14) Uani 1 1 d .
C3 C 0.2659(5) 0.2590(5) 0.1875(3) 0.0402(15) Uani 1 1 d .
C4 C 0.2396(5) 0.2246(5) 0.1247(4) 0.0460(17) Uani 1 1 d .
H1 H 0.1880 0.1832 0.1186 0.055 Uiso 1 1 calc R
C5 C 0.2892(6) 0.2511(6) 0.0707(4) 0.055(2) Uani 1 1 d .
H2 H 0.2716 0.2269 0.0276 0.066 Uiso 1 1 calc R
C6 C 0.3626(6) 0.3107(5) 0.0778(4) 0.0518(18) Uani 1 1 d .
H3 H 0.3946 0.3286 0.0397 0.062 Uiso 1 1 calc R
O1 O 0.3616(3) 0.3526(3) 0.2588(2) 0.0370(10) Uani 1 1 d .
O2 O 0.2213(3) 0.2418(3) 0.2459(2) 0.0394(10) Uani 1 1 d .
C7 C 0.1429(5) 0.1789(5) 0.2409(4) 0.0506(18) Uani 1 1 d .
H4 H 0.1650 0.1260 0.2193 0.076 Uiso 1 1 calc R
H5 H 0.0861 0.2031 0.2141 0.076 Uiso 1 1 calc R
H6 H 0.1245 0.1647 0.2860 0.076 Uiso 1 1 calc R
C8 C 0.4613(5) 0.4163(5) 0.1454(4) 0.0456(16) Uani 1 1 d .
H7 H 0.4800 0.4388 0.1041 0.055 Uiso 1 1 calc R
N1 N 0.5004(4) 0.4510(4) 0.1992(3) 0.0440(14) Uani 1 1 d .
O3 O 0.5502(4) 0.5306(4) 0.1845(3) 0.0614(15) Uani 1 1 d .
C9 C 0.6547(6) 0.5215(6) 0.1960(4) 0.061(2) Uani 1 1 d .
H8 H 0.6855 0.5772 0.1846 0.073 Uiso 1 1 calc R
H9 H 0.6766 0.4768 0.1649 0.073 Uiso 1 1 calc R
C10 C 0.6917(5) 0.4971(5) 0.2661(4) 0.0505(18) Uani 1 1 d .
H10 H 0.6706 0.4369 0.2751 0.061 Uiso 1 1 calc R
H11 H 0.7644 0.4979 0.2697 0.061 Uiso 1 1 calc R
O4 O 0.6582(3) 0.5527(3) 0.3158(3) 0.0515(13) Uani 1 1 d .
N2 N 0.5676(4) 0.5228(4) 0.3386(3) 0.0389(12) Uani 1 1 d .
C11 C 0.5448(5) 0.5700(4) 0.3871(3) 0.0371(14) Uani 1 1 d .
H12 H 0.5871 0.6175 0.3989 0.045 Uiso 1 1 calc R
C12 C 0.4615(4) 0.5593(4) 0.4262(3) 0.0330(13) Uani 1 1 d .
C13 C 0.3899(4) 0.4940(4) 0.4140(3) 0.0306(13) Uani 1 1 d .
C14 C 0.3105(4) 0.4863(4) 0.4561(3) 0.0297(12) Uani 1 1 d .
C15 C 0.3058(5) 0.5457(4) 0.5092(3) 0.0344(13) Uani 1 1 d .
C16 C 0.3794(5) 0.6105(4) 0.5202(3) 0.0379(15) Uani 1 1 d .
H13 H 0.3755 0.6502 0.5564 0.046 Uiso 1 1 calc R
C17 C 0.4547(5) 0.6174(4) 0.4809(3) 0.0370(14) Uani 1 1 d .
H14 H 0.5032 0.6611 0.4897 0.044 Uiso 1 1 calc R
O5 O 0.3905(3) 0.4382(3) 0.3641(2) 0.0329(9) Uani 1 1 d .
O6 O 0.2447(3) 0.4245(3) 0.4421(2) 0.0305(9) Uani 1 1 d .
C18 C 0.2324(5) 0.5426(4) 0.5559(3) 0.0373(14) Uani 1 1 d .
H15 H 0.2347 0.5873 0.5889 0.045 Uiso 1 1 calc R
N3 N 0.1633(4) 0.4859(4) 0.5583(2) 0.0359(12) Uani 1 1 d .
O7 O 0.1150(3) 0.5004(3) 0.6175(2) 0.0465(12) Uani 1 1 d .
C19 C 0.0102(5) 0.4882(5) 0.6065(4) 0.0508(18) Uani 1 1 d .
H16 H -0.0151 0.5254 0.5685 0.061 Uiso 1 1 calc R
H17 H -0.0206 0.5081 0.6469 0.061 Uiso 1 1 calc R
C20 C -0.0208(5) 0.3965(6) 0.5917(4) 0.0500(18) Uani 1 1 d .
H18 H -0.0921 0.3912 0.5963 0.060 Uiso 1 1 calc R
H19 H -0.0095 0.3828 0.5445 0.060 Uiso 1 1 calc R
O8 O 0.0294(4) 0.3350(4) 0.6341(3) 0.0514(12) Uani 1 1 d .
N4 N 0.1220(4) 0.3136(4) 0.6096(3) 0.0408(13) Uani 1 1 d .
C21 C 0.1698(5) 0.2640(5) 0.6521(3) 0.0458(16) Uani 1 1 d .
H20 H 0.1398 0.2497 0.6919 0.055 Uiso 1 1 calc R
C22 C 0.2666(5) 0.2276(5) 0.6442(3) 0.0418(15) Uani 1 1 d .
C23 C 0.3133(5) 0.2315(4) 0.5848(3) 0.0352(14) Uani 1 1 d .
C24 C 0.4050(5) 0.1866(4) 0.5836(4) 0.0421(15) Uani 1 1 d .
C25 C 0.4491(6) 0.1482(5) 0.6403(5) 0.058(2) Uani 1 1 d .
H21 H 0.5113 0.1210 0.6388 0.069 Uiso 1 1 calc R
C26 C 0.4030(7) 0.1488(6) 0.7001(4) 0.064(2) Uani 1 1 d .
H22 H 0.4341 0.1236 0.7397 0.077 Uiso 1 1 calc R
C27 C 0.3128(7) 0.1862(6) 0.7005(4) 0.062(2) Uani 1 1 d .
H23 H 0.2800 0.1840 0.7406 0.075 Uiso 1 1 calc R
O9 O 0.2789(3) 0.2737(3) 0.5296(2) 0.0377(10) Uani 1 1 d D
O10 O 0.4413(3) 0.1865(3) 0.5217(3) 0.0467(12) Uani 1 1 d .
C28 C 0.5290(6) 0.1388(6) 0.5160(5) 0.061(2) Uani 1 1 d .
H24 H 0.5209 0.0795 0.5326 0.092 Uiso 1 1 calc R
H25 H 0.5834 0.1672 0.5426 0.092 Uiso 1 1 calc R
H26 H 0.5434 0.1367 0.4688 0.092 Uiso 1 1 calc R
O11 O 0.1489(4) 0.4209(4) 0.2366(3) 0.0568(14) Uani 1 1 d .
O12 O 0.1967(4) 0.5120(3) 0.3156(2) 0.0479(12) Uani 1 1 d .
C29 C 0.1486(5) 0.4964(5) 0.2603(3) 0.0404(15) Uani 1 1 d .
C30 C 0.0927(7) 0.5682(6) 0.2245(4) 0.062(2) Uani 1 1 d .
H27 H 0.1361 0.6182 0.2204 0.093 Uiso 1 1 calc R
H28 H 0.0375 0.5851 0.2500 0.093 Uiso 1 1 calc R
H29 H 0.0678 0.5484 0.1797 0.093 Uiso 1 1 calc R
O13 O 0.1052(3) 0.3088(3) 0.3591(2) 0.0467(12) Uani 1 1 d .
O14 O 0.0585(3) 0.3124(3) 0.4622(2) 0.0422(11) Uani 1 1 d .
C31 C 0.0457(4) 0.2927(4) 0.4009(3) 0.0371(14) Uani 1 1 d .
C32 C -0.0478(5) 0.2477(6) 0.3769(4) 0.055(2) Uani 1 1 d .
H30 H -0.0328 0.1963 0.3507 0.082 Uiso 1 1 calc R
H31 H -0.0892 0.2875 0.3485 0.082 Uiso 1 1 calc R
H32 H -0.0826 0.2300 0.4156 0.082 Uiso 1 1 calc R
O15 O 0.5861(3) 0.3168(4) 0.3078(3) 0.0473(12) Uani 1 1 d .
O16 O 0.5043(4) 0.2298(4) 0.3681(3) 0.0605(14) Uani 1 1 d D
C33 C 0.5732(5) 0.2547(6) 0.3339(3) 0.0421(17) Uani 1 1 d .
C34 C 0.6569(7) 0.1813(6) 0.3351(5) 0.074(3) Uani 1 1 d .
H33 H 0.7038 0.1901 0.3744 0.111 Uiso 1 1 calc R
H34 H 0.6912 0.1853 0.2941 0.111 Uiso 1 1 calc R
H35 H 0.6266 0.1238 0.3377 0.111 Uiso 1 1 calc R
O17 O 0.3190(3) 0.2543(3) 0.3962(2) 0.0396(10) Uani 1 1 d D
H36 H 0.309(6) 0.257(5) 0.4443(13) 0.059 Uiso 1 1 d D
H37 H 0.387(2) 0.244(5) 0.386(4) 0.059 Uiso 1 1 d D
Cl1 Cl 0.2617(3) 0.0194(3) 0.39861(15) 0.1173(13) Uani 1 1 d .
Cl2 Cl 0.2770(3) -0.0101(2) 0.53840(16) 0.1017(9) Uani 1 1 d .
Cl3 Cl 0.1157(3) 0.0895(3) 0.4814(2) 0.1301(14) Uani 1 1 d .
C35 C 0.2378(8) 0.0623(7) 0.4753(5) 0.074(3) Uani 1 1 d .
H38 H 0.2775 0.1166 0.4823 0.089 Uiso 1 1 calc R

loop_
_atom_site_aniso_label
_atom_site_aniso_U_11
_atom_site_aniso_U_22
_atom_site_aniso_U_33
_atom_site_aniso_U_23
_atom_site_aniso_U_13
_atom_site_aniso_U_12
Tm1 0.02679(16) 0.0381(2) 0.03358(17) -0.00525(11) -0.00242(11) -0.00261(10)
Zn1 0.0262(3) 0.0396(4) 0.0330(4) -0.0008(3) -0.0026(3) -0.0014(3)
Zn2 0.0282(4) 0.0383(4) 0.0314(4) -0.0009(3) -0.0016(3) 0.0020(3)
C1 0.042(4) 0.044(4) 0.036(3) -0.001(3) -0.006(3) 0.004(3)
C2 0.028(3) 0.042(4) 0.036(3) -0.003(3) -0.006(2) 0.008(3)
C3 0.037(3) 0.048(4) 0.035(3) -0.008(3) -0.004(3) 0.005(3)
C4 0.045(4) 0.045(4) 0.045(4) -0.015(3) -0.009(3) 0.000(3)
C5 0.072(5) 0.057(5) 0.033(4) -0.014(3) -0.008(4) -0.003(4)
C6 0.062(5) 0.055(5) 0.037(4) -0.003(3) -0.001(3) -0.002(4)
O1 0.026(2) 0.051(3) 0.034(2) -0.011(2) 0.0018(17) -0.0055(18)
O2 0.034(2) 0.044(3) 0.039(2) -0.011(2) -0.0008(19) -0.0082(19)
C7 0.043(4) 0.051(4) 0.058(4) -0.020(4) 0.005(3) -0.014(3)
C8 0.049(4) 0.050(4) 0.037(4) 0.006(3) -0.001(3) 0.001(3)
N1 0.045(3) 0.049(3) 0.037(3) 0.012(3) -0.005(2) -0.012(3)
O3 0.056(3) 0.064(4) 0.062(3) 0.020(3) -0.011(3) -0.019(3)
C9 0.054(5) 0.076(6) 0.052(5) 0.012(4) 0.007(4) -0.014(4)
C10 0.033(4) 0.064(5) 0.056(4) -0.002(4) 0.008(3) -0.007(3)
O4 0.034(2) 0.058(3) 0.062(3) -0.003(3) 0.008(2) -0.018(2)
N2 0.024(3) 0.044(3) 0.047(3) 0.004(3) -0.005(2) -0.005(2)
C11 0.032(3) 0.036(3) 0.043(4) 0.001(3) -0.005(3) -0.004(3)
C12 0.028(3) 0.034(3) 0.035(3) 0.000(3) -0.009(2) 0.003(2)
C13 0.027(3) 0.032(3) 0.031(3) -0.005(2) -0.009(2) 0.005(2)
C14 0.031(3) 0.029(3) 0.027(3) -0.002(2) -0.009(2) 0.006(2)
C15 0.043(3) 0.033(3) 0.025(3) -0.002(3) -0.008(2) 0.005(3)
C16 0.046(4) 0.032(3) 0.033(3) -0.005(3) -0.012(3) 0.000(3)
C17 0.035(3) 0.036(3) 0.038(3) -0.003(3) -0.011(3) -0.003(3)
O5 0.026(2) 0.039(2) 0.034(2) -0.0128(19) -0.0010(17) -0.0029(17)
O6 0.029(2) 0.030(2) 0.031(2) -0.0005(17) -0.0043(16) -0.0027(16)
C18 0.041(3) 0.036(3) 0.034(3) -0.007(3) -0.002(3) 0.005(3)
N3 0.033(3) 0.047(3) 0.027(3) -0.005(2) 0.000(2) 0.010(2)
O7 0.043(3) 0.059(3) 0.038(3) -0.010(2) 0.007(2) -0.001(2)
C19 0.041(4) 0.063(5) 0.050(4) -0.012(4) 0.015(3) 0.012(3)
C20 0.029(3) 0.072(5) 0.049(4) -0.004(4) 0.005(3) 0.003(3)
O8 0.041(3) 0.065(3) 0.049(3) 0.002(3) 0.014(2) 0.006(2)
N4 0.036(3) 0.050(3) 0.037(3) -0.002(3) 0.005(2) 0.000(2)
C21 0.050(4) 0.051(4) 0.036(3) 0.006(3) 0.005(3) -0.003(3)
C22 0.044(4) 0.041(4) 0.040(4) 0.005(3) 0.000(3) -0.001(3)
C23 0.035(3) 0.036(3) 0.033(3) -0.001(3) -0.006(3) -0.003(3)
C24 0.037(3) 0.037(4) 0.051(4) 0.004(3) -0.007(3) -0.003(3)
C25 0.040(4) 0.059(5) 0.070(5) 0.008(4) -0.018(4) 0.010(3)
C26 0.072(6) 0.078(6) 0.041(4) 0.016(4) -0.009(4) 0.019(5)
C27 0.079(6) 0.067(6) 0.039(4) 0.013(4) -0.003(4) 0.008(5)
O9 0.034(2) 0.045(3) 0.033(2) 0.005(2) 0.0018(18) 0.0039(19)
O10 0.033(2) 0.047(3) 0.061(3) 0.010(2) 0.005(2) 0.011(2)
C28 0.045(4) 0.069(6) 0.071(6) 0.008(4) 0.003(4) 0.017(4)
O11 0.058(3) 0.058(3) 0.050(3) -0.010(3) -0.022(2) 0.009(3)
O12 0.054(3) 0.046(3) 0.041(3) 0.002(2) -0.009(2) 0.004(2)
C29 0.036(3) 0.042(4) 0.042(4) 0.005(3) -0.001(3) 0.000(3)
C30 0.065(5) 0.064(5) 0.055(5) 0.010(4) -0.010(4) 0.010(4)
O13 0.044(3) 0.059(3) 0.038(2) -0.012(2) 0.003(2) -0.011(2)
O14 0.034(2) 0.049(3) 0.042(3) -0.002(2) -0.0059(19) -0.002(2)
C31 0.028(3) 0.040(4) 0.042(4) -0.004(3) 0.000(3) 0.003(3)
C32 0.041(4) 0.079(6) 0.043(4) -0.004(4) -0.002(3) -0.018(4)
O15 0.036(3) 0.058(3) 0.047(3) -0.007(3) -0.001(2) 0.008(2)
O16 0.056(3) 0.062(4) 0.064(4) 0.006(3) 0.010(3) 0.005(3)
C33 0.026(3) 0.070(5) 0.031(3) -0.022(4) 0.006(3) -0.010(3)
C34 0.063(5) 0.066(6) 0.096(7) 0.022(5) 0.024(5) 0.019(5)
O17 0.036(2) 0.040(3) 0.042(2) -0.004(2) -0.002(2) 0.001(2)
Cl1 0.157(3) 0.130(3) 0.0672(16) -0.0195(18) 0.0242(18) -0.067(2)
Cl2 0.123(3) 0.096(2) 0.0862(19) 0.0056(17) 0.0082(17) 0.0235(18)
Cl3 0.089(2) 0.111(3) 0.185(4) -0.032(3) -0.022(2) 0.0254(19)
C35 0.088(7) 0.075(6) 0.059(5) 0.000(5) 0.003(5) -0.021(5)

loop_
_atom_type_symbol
_atom_type_description
_atom_type_scat_dispersion_real
_atom_type_scat_dispersion_imag
_atom_type_scat_source
C C 0.0033 0.0016 'International Tables Vol C Tables 4.2.6.8 and 6.1.1.4'
H H 0.0000 0.0000 'International Tables Vol C Tables 4.2.6.8 and 6.1.1.4'
N N 0.0061 0.0033 'International Tables Vol C Tables 4.2.6.8 and 6.1.1.4'
O O 0.0106 0.0060 'International Tables Vol C Tables 4.2.6.8 and 6.1.1.4'
Zn Zn 0.2839 1.4301 'International Tables Vol C Tables 4.2.6.8 and 6.1.1.4'
Tm Tm -0.3139 5.2483 'International Tables Vol C Tables 4.2.6.8 and 6.1.1.4'
Cl Cl 0.1484 0.1585 'International Tables Vol C Tables 4.2.6.8 and 6.1.1.4'

loop_
_geom_angle_atom_site_label_1
_geom_angle_atom_site_label_2
_geom_angle_atom_site_label_3
_geom_angle
O13 Tm1 O1 141.22(16)
O13 Tm1 O5 149.72(16)
O1 Tm1 O5 66.26(15)
O13 Tm1 O17 84.42(18)
O1 Tm1 O17 89.52(16)
O5 Tm1 O17 83.45(16)
O13 Tm1 O12 99.90(19)
O1 Tm1 O12 102.44(18)
O5 Tm1 O12 79.72(16)
O17 Tm1 O12 153.19(16)
O13 Tm1 O6 81.47(15)
O1 Tm1 O6 134.72(14)
O5 Tm1 O6 69.01(14)
O17 Tm1 O6 78.78(15)
O12 Tm1 O6 75.77(15)
O13 Tm1 O11 84.0(2)
O1 Tm1 O11 83.58(18)
O5 Tm1 O11 117.99(18)
O17 Tm1 O11 151.72(17)
O12 Tm1 O11 54.72(17)
O6 Tm1 O11 124.62(16)
O13 Tm1 O2 77.85(15)
O1 Tm1 O2 63.38(14)
O5 Tm1 O2 126.89(14)
O17 Tm1 O2 80.41(15)
O12 Tm1 O2 126.41(16)
O6 Tm1 O2 151.86(14)
O11 Tm1 O2 71.96(17)
O13 Tm1 C29 91.5(2)
O1 Tm1 C29 94.02(19)
O5 Tm1 C29 99.98(18)
O17 Tm1 C29 175.84(18)
O12 Tm1 C29 27.42(19)
O6 Tm1 C29 100.17(18)
O11 Tm1 C29 27.32(19)
O2 Tm1 C29 99.22(18)
O13 Tm1 Zn1 166.90(14)
O1 Tm1 Zn1 33.78(11)
O5 Tm1 Zn1 32.62(10)
O17 Tm1 Zn1 83.48(11)
O12 Tm1 Zn1 93.17(13)
O6 Tm1 Zn1 101.05(10)
O11 Tm1 Zn1 104.54(15)
O2 Tm1 Zn1 95.15(10)
C29 Tm1 Zn1 100.67(14)
O15 Zn1 O5 124.6(2)
O15 Zn1 O1 104.5(2)
O5 Zn1 O1 75.59(16)
O15 Zn1 N1 101.7(2)
O5 Zn1 N1 132.6(2)
O1 Zn1 N1 84.1(2)
O15 Zn1 N2 103.7(2)
O5 Zn1 N2 86.19(19)
O1 Zn1 N2 151.69(19)
N1 Zn1 N2 92.9(2)
O15 Zn1 Tm1 118.54(17)
O5 Zn1 Tm1 38.21(11)
O1 Zn1 Tm1 37.54(12)
N1 Zn1 Tm1 113.03(16)
N2 Zn1 Tm1 122.45(15)
O9 Zn2 O14 111.7(2)
O9 Zn2 O6 92.49(17)
O14 Zn2 O6 100.44(17)
O9 Zn2 N3 129.93(19)
O14 Zn2 N3 118.1(2)
O6 Zn2 N3 83.96(18)
O9 Zn2 N4 87.3(2)
O14 Zn2 N4 92.5(2)
O6 Zn2 N4 166.10(19)
N3 Zn2 N4 85.5(2)
C2 C1 C6 119.2(7)
C2 C1 C8 122.3(6)
C6 C1 C8 118.0(7)
O1 C2 C1 123.5(6)
O1 C2 C3 117.5(6)
C1 C2 C3 118.8(6)
C4 C3 O2 126.3(6)
C4 C3 C2 120.9(7)
O2 C3 C2 112.7(5)
C3 C4 C5 119.2(7)
C3 C4 H1 120.4
C5 C4 H1 120.4
C6 C5 C4 121.6(7)
C6 C5 H2 119.2
C4 C5 H2 119.2
C5 C6 C1 120.2(7)
C5 C6 H3 119.9
C1 C6 H3 119.9
C2 O1 Zn1 127.5(4)
C2 O1 Tm1 123.3(4)
Zn1 O1 Tm1 108.69(18)
C3 O2 C7 116.6(5)
C3 O2 Tm1 112.0(4)
C7 O2 Tm1 127.0(4)
O2 C7 H4 109.5
O2 C7 H5 109.5
H4 C7 H5 109.5
O2 C7 H6 109.5
H4 C7 H6 109.5
H5 C7 H6 109.5
N1 C8 C1 125.9(7)
N1 C8 H7 117.0
C1 C8 H7 117.0
C8 N1 O3 110.9(6)
C8 N1 Zn1 128.0(5)
O3 N1 Zn1 120.9(4)
C9 O3 N1 111.4(6)
O3 C9 C10 115.4(6)
O3 C9 H8 108.4
C10 C9 H8 108.4
O3 C9 H9 108.4
C10 C9 H9 108.4
H8 C9 H9 107.5
O4 C10 C9 113.6(7)
O4 C10 H10 108.9
C9 C10 H10 108.9
O4 C10 H11 108.9
C9 C10 H11 108.9
H10 C10 H11 107.7
C10 O4 N2 111.6(5)
C11 N2 O4 109.5(5)
C11 N2 Zn1 126.5(4)
O4 N2 Zn1 124.0(4)
N2 C11 C12 127.1(6)
N2 C11 H12 116.4
C12 C11 H12 116.4
C13 C12 C17 119.5(6)
C13 C12 C11 123.7(6)
C17 C12 C11 116.7(6)
O5 C13 C12 123.2(6)
O5 C13 C14 116.3(5)
C12 C13 C14 120.5(5)
O6 C14 C15 123.7(6)
O6 C14 C13 118.1(5)
C15 C14 C13 118.2(5)
C14 C15 C16 119.9(6)
C14 C15 C18 123.4(6)
C16 C15 C18 116.7(6)
C17 C16 C15 122.0(6)
C17 C16 H13 119.0
C15 C16 H13 119.0
C16 C17 C12 120.0(6)
C16 C17 H14 120.0
C12 C17 H14 120.0
C13 O5 Zn1 132.8(4)
C13 O5 Tm1 117.3(3)
Zn1 O5 Tm1 109.17(17)
C14 O6 Zn2 122.6(4)
C14 O6 Tm1 113.8(3)
Zn2 O6 Tm1 121.55(18)
N3 C18 C15 127.1(6)
N3 C18 H15 116.4
C15 C18 H15 116.4
C18 N3 O7 108.5(5)
C18 N3 Zn2 121.9(4)
O7 N3 Zn2 121.6(4)
N3 O7 C19 112.3(5)
O7 C19 C20 114.4(6)
O7 C19 H16 108.7
C20 C19 H16 108.7
O7 C19 H17 108.7
C20 C19 H17 108.7
H16 C19 H17 107.6
O8 C20 C19 113.6(6)
O8 C20 H18 108.9
C19 C20 H18 108.9
O8 C20 H19 108.9
C19 C20 H19 108.9
H18 C20 H19 107.7
C20 O8 N4 110.4(5)
C21 N4 O8 109.0(5)
C21 N4 Zn2 125.3(5)
O8 N4 Zn2 125.6(4)
N4 C21 C22 125.1(6)
N4 C21 H20 117.5
C22 C21 H20 117.5
C23 C22 C27 119.7(7)
C23 C22 C21 124.0(6)
C27 C22 C21 116.2(7)
O9 C23 C22 124.8(6)
O9 C23 C24 118.1(6)
C22 C23 C24 117.1(6)
C25 C24 O10 125.2(7)
C25 C24 C23 121.3(7)
O10 C24 C23 113.4(6)
C24 C25 C26 120.3(7)
C24 C25 H21 119.9
C26 C25 H21 119.9
C27 C26 C25 118.9(7)
C27 C26 H22 120.6
C25 C26 H22 120.6
C26 C27 C22 122.4(8)
C26 C27 H23 118.8
C22 C27 H23 118.8
C23 O9 Zn2 130.3(4)
C24 O10 C28 116.4(6)
O10 C28 H24 109.5
O10 C28 H25 109.5
H24 C28 H25 109.5
O10 C28 H26 109.5
H24 C28 H26 109.5
H25 C28 H26 109.5
C29 O11 Tm1 92.1(4)
C29 O12 Tm1 93.8(4)
O11 C29 O12 119.3(6)
O11 C29 C30 121.5(7)
O12 C29 C30 119.2(7)
O11 C29 Tm1 60.6(4)
O12 C29 Tm1 58.8(4)
C30 C29 Tm1 176.8(6)
C29 C30 H27 109.5
C29 C30 H28 109.5
H27 C30 H28 109.5
C29 C30 H29 109.5
H27 C30 H29 109.5
H28 C30 H29 109.5
C31 O13 Tm1 150.6(4)
C31 O14 Zn2 131.3(4)
O13 C31 O14 124.2(6)
O13 C31 C32 117.8(6)
O14 C31 C32 118.0(6)
C31 C32 H30 109.5
C31 C32 H31 109.5
H30 C32 H31 109.5
C31 C32 H32 109.5
H30 C32 H32 109.5
H31 C32 H32 109.5
C33 O15 Zn1 123.4(5)
O15 C33 O16 131.9(8)
O15 C33 C34 118.2(6)
O16 C33 C34 109.8(8)
C33 C34 H33 109.5
C33 C34 H34 109.5
H33 C34 H34 109.5
C33 C34 H35 109.5
H33 C34 H35 109.5
H34 C34 H35 109.5
Tm1 O17 H36 115(5)
Tm1 O17 H37 112(5)
H36 O17 H37 115(7)
Cl1 C35 Cl2 109.3(6)
Cl1 C35 Cl3 114.2(6)
Cl2 C35 Cl3 110.2(6)
Cl1 C35 H38 107.6
Cl2 C35 H38 107.6
Cl3 C35 H38 107.6

loop_
_geom_bond_atom_site_label_1
_geom_bond_atom_site_label_2
_geom_bond_distance
Tm1 O13 2.237(5)
Tm1 O1 2.252(4)
Tm1 O5 2.293(4)
Tm1 O17 2.333(5)
Tm1 O12 2.340(5)
Tm1 O6 2.364(4)
Tm1 O11 2.381(5)
Tm1 O2 2.596(4)
Tm1 C29 2.731(7)
Tm1 Zn1 3.5018(8)
Zn1 O15 1.978(5)
Zn1 O5 1.998(4)
Zn1 O1 2.055(4)
Zn1 N1 2.083(5)
Zn1 N2 2.144(5)
Zn2 O9 1.949(4)
Zn2 O14 1.979(4)
Zn2 O6 2.091(4)
Zn2 N3 2.126(5)
Zn2 N4 2.166(5)
C1 C2 1.400(10)
C1 C6 1.414(10)
C1 C8 1.438(10)
C2 O1 1.334(7)
C2 C3 1.410(9)
C3 C4 1.382(9)
C3 O2 1.385(8)
C4 C5 1.382(11)
C4 H1 0.9500
C5 C6 1.359(11)
C5 H2 0.9500
C6 H3 0.9500
O2 C7 1.442(8)
C7 H4 0.9800
C7 H5 0.9800
C7 H6 0.9800
C8 N1 1.276(9)
C8 H7 0.9500
N1 O3 1.444(8)
O3 C9 1.435(10)
C9 C10 1.496(11)
C9 H8 0.9900
C9 H9 0.9900
C10 O4 1.415(9)
C10 H10 0.9900
C10 H11 0.9900
O4 N2 1.431(7)
N2 C11 1.271(8)
C11 C12 1.442(9)
C11 H12 0.9500
C12 C13 1.410(8)
C12 C17 1.420(9)
C13 O5 1.317(7)
C13 C14 1.433(9)
C14 O6 1.322(7)
C14 C15 1.406(8)
C15 C16 1.420(9)
C15 C18 1.428(9)
C16 C17 1.351(10)
C16 H13 0.9500
C17 H14 0.9500
C18 N3 1.290(8)
C18 H15 0.9500
N3 O7 1.419(7)
O7 C19 1.443(9)
C19 C20 1.496(11)
C19 H16 0.9900
C19 H17 0.9900
C20 O8 1.409(9)
C20 H18 0.9900
C20 H19 0.9900
O8 N4 1.434(7)
N4 C21 1.280(9)
C21 C22 1.457(10)
C21 H20 0.9500
C22 C23 1.396(9)
C22 C27 1.396(10)
C23 O9 1.330(7)
C23 C24 1.434(9)
C24 C25 1.370(10)
C24 O10 1.371(9)
C25 C26 1.396(13)
C25 H21 0.9500
C26 C27 1.362(12)
C26 H22 0.9500
C27 H23 0.9500
O10 C28 1.419(9)
C28 H24 0.9800
C28 H25 0.9800
C28 H26 0.9800
O11 C29 1.254(8)
O12 C29 1.260(8)
C29 C30 1.492(10)
C30 H27 0.9800
C30 H28 0.9800
C30 H29 0.9800
O13 C31 1.240(8)
O14 C31 1.259(8)
C31 C32 1.497(9)
C32 H30 0.9800
C32 H31 0.9800
C32 H32 0.9800
O15 C33 1.110(9)
O16 C33 1.269(8)
C33 C34 1.605(11)
C34 H33 0.9800
C34 H34 0.9800
C34 H35 0.9800
O17 H36 0.982(15)
O17 H37 0.986(15)
Cl1 C35 1.724(10)
Cl2 C35 1.733(10)
Cl3 C35 1.735(11)
C35 H38 1.0000

loop_
_geom_torsion_atom_site_label_1
_geom_torsion_atom_site_label_2
_geom_torsion_atom_site_label_3
_geom_torsion_atom_site_label_4
_geom_torsion
O13 Tm1 Zn1 O15 0.1(5)
O1 Tm1 Zn1 O15 -76.2(3)
O5 Tm1 Zn1 O15 110.8(3)
O17 Tm1 Zn1 O15 22.8(2)
O12 Tm1 Zn1 O15 176.1(2)
O6 Tm1 Zn1 O15 99.96(19)
O11 Tm1 Zn1 O15 -129.6(2)
O2 Tm1 Zn1 O15 -56.9(2)
C29 Tm1 Zn1 O15 -157.3(2)
O13 Tm1 Zn1 O5 -110.7(6)
O1 Tm1 Zn1 O5 173.0(3)
O17 Tm1 Zn1 O5 -88.0(2)
O12 Tm1 Zn1 O5 65.3(2)
O6 Tm1 Zn1 O5 -10.8(2)
O11 Tm1 Zn1 O5 119.6(2)
O2 Tm1 Zn1 O5 -167.7(2)
C29 Tm1 Zn1 O5 91.9(3)
O13 Tm1 Zn1 O1 76.2(6)
O5 Tm1 Zn1 O1 -173.0(3)
O17 Tm1 Zn1 O1 98.9(2)
O12 Tm1 Zn1 O1 -107.8(2)
O6 Tm1 Zn1 O1 176.1(2)
O11 Tm1 Zn1 O1 -53.4(3)
O2 Tm1 Zn1 O1 19.2(2)
C29 Tm1 Zn1 O1 -81.2(3)
O13 Tm1 Zn1 N1 118.8(5)
O1 Tm1 Zn1 N1 42.6(3)
O5 Tm1 Zn1 N1 -130.4(3)
O17 Tm1 Zn1 N1 141.5(2)
O12 Tm1 Zn1 N1 -65.2(2)
O6 Tm1 Zn1 N1 -141.3(2)
O11 Tm1 Zn1 N1 -10.8(2)
O2 Tm1 Zn1 N1 61.8(2)
C29 Tm1 Zn1 N1 -38.6(2)
O13 Tm1 Zn1 N2 -131.5(5)
O1 Tm1 Zn1 N2 152.2(3)
O5 Tm1 Zn1 N2 -20.8(3)
O17 Tm1 Zn1 N2 -108.8(2)
O12 Tm1 Zn1 N2 44.5(2)
O6 Tm1 Zn1 N2 -31.7(2)
O11 Tm1 Zn1 N2 98.8(2)
O2 Tm1 Zn1 N2 171.5(2)
C29 Tm1 Zn1 N2 71.1(2)
C6 C1 C2 O1 -176.4(6)
C8 C1 C2 O1 -4.3(10)
C6 C1 C2 C3 -1.0(10)
C8 C1 C2 C3 171.1(6)
O1 C2 C3 C4 177.3(6)
C1 C2 C3 C4 1.6(10)
O1 C2 C3 O2 -1.2(8)
C1 C2 C3 O2 -176.9(6)
O2 C3 C4 C5 177.5(7)
C2 C3 C4 C5 -0.8(11)
C3 C4 C5 C6 -0.6(12)
C4 C5 C6 C1 1.3(13)
C2 C1 C6 C5 -0.5(11)
C8 C1 C6 C5 -172.8(7)
C1 C2 O1 Zn1 -24.0(9)
C3 C2 O1 Zn1 160.5(5)
C1 C2 O1 Tm1 147.2(5)
C3 C2 O1 Tm1 -28.3(8)
O15 Zn1 O1 C2 -69.5(5)
O5 Zn1 O1 C2 167.8(5)
N1 Zn1 O1 C2 31.0(5)
N2 Zn1 O1 C2 116.3(6)
Tm1 Zn1 O1 C2 172.3(6)
O15 Zn1 O1 Tm1 118.2(2)
O5 Zn1 O1 Tm1 -4.44(19)
N1 Zn1 O1 Tm1 -141.2(3)
N2 Zn1 O1 Tm1 -56.0(5)
O13 Tm1 O1 C2 27.9(6)
O5 Tm1 O1 C2 -168.6(5)
O17 Tm1 O1 C2 108.4(5)
O12 Tm1 O1 C2 -95.8(5)
O6 Tm1 O1 C2 -178.0(4)
O11 Tm1 O1 C2 -44.2(5)
O2 Tm1 O1 C2 28.9(4)
C29 Tm1 O1 C2 -69.4(5)
Zn1 Tm1 O1 C2 -172.7(6)
O13 Tm1 O1 Zn1 -159.4(2)
O5 Tm1 O1 Zn1 4.09(18)
O17 Tm1 O1 Zn1 -79.0(2)
O12 Tm1 O1 Zn1 76.8(2)
O6 Tm1 O1 Zn1 -5.4(3)
O11 Tm1 O1 Zn1 128.5(2)
O2 Tm1 O1 Zn1 -158.5(3)
C29 Tm1 O1 Zn1 103.2(2)
C4 C3 O2 C7 3.1(10)
C2 C3 O2 C7 -178.5(6)
C4 C3 O2 Tm1 -155.0(6)
C2 C3 O2 Tm1 23.4(7)
O13 Tm1 O2 C3 152.8(4)
O1 Tm1 O2 C3 -26.5(4)
O5 Tm1 O2 C3 -46.6(5)
O17 Tm1 O2 C3 -120.9(4)
O12 Tm1 O2 C3 59.4(4)
O6 Tm1 O2 C3 -163.6(4)
O11 Tm1 O2 C3 65.3(4)
C29 Tm1 O2 C3 63.3(4)
Zn1 Tm1 O2 C3 -38.4(4)
O13 Tm1 O2 C7 -2.4(5)
O1 Tm1 O2 C7 178.2(6)
O5 Tm1 O2 C7 158.1(5)
O17 Tm1 O2 C7 83.9(5)
O12 Tm1 O2 C7 -95.9(6)
O6 Tm1 O2 C7 41.1(7)
O11 Tm1 O2 C7 -90.0(6)
C29 Tm1 O2 C7 -91.9(6)
Zn1 Tm1 O2 C7 166.3(5)
C2 C1 C8 N1 13.5(12)
C6 C1 C8 N1 -174.4(7)
C1 C8 N1 O3 -167.8(7)
C1 C8 N1 Zn1 6.6(11)
O15 Zn1 N1 C8 81.1(7)
O5 Zn1 N1 C8 -86.8(7)
O1 Zn1 N1 C8 -22.5(7)
N2 Zn1 N1 C8 -174.3(7)
Tm1 Zn1 N1 C8 -47.0(7)
O15 Zn1 N1 O3 -105.0(5)
O5 Zn1 N1 O3 87.1(5)
O1 Zn1 N1 O3 151.3(5)
N2 Zn1 N1 O3 -0.4(5)
Tm1 Zn1 N1 O3 126.8(4)
C8 N1 O3 C9 -110.5(7)
Zn1 N1 O3 C9 74.6(7)
N1 O3 C9 C10 -59.2(10)
O3 C9 C10 O4 -53.3(10)
C9 C10 O4 N2 89.9(7)
C10 O4 N2 C11 174.2(6)
C10 O4 N2 Zn1 -3.5(7)
O15 Zn1 N2 C11 -121.9(5)
O5 Zn1 N2 C11 2.8(5)
O1 Zn1 N2 C11 52.3(8)
N1 Zn1 N2 C11 135.3(6)
Tm1 Zn1 N2 C11 15.5(6)
O15 Zn1 N2 O4 55.5(5)
O5 Zn1 N2 O4 -179.8(5)
O1 Zn1 N2 O4 -130.3(5)
N1 Zn1 N2 O4 -47.3(5)
Tm1 Zn1 N2 O4 -167.1(4)
O4 N2 C11 C12 -177.0(6)
Zn1 N2 C11 C12 0.7(10)
N2 C11 C12 C13 -2.1(10)
N2 C11 C12 C17 176.2(6)
C17 C12 C13 O5 179.3(5)
C11 C12 C13 O5 -2.4(9)
C17 C12 C13 C14 0.3(9)
C11 C12 C13 C14 178.5(6)
O5 C13 C14 O6 0.2(8)
C12 C13 C14 O6 179.3(5)
O5 C13 C14 C15 -178.7(5)
C12 C13 C14 C15 0.5(8)
O6 C14 C15 C16 -179.5(5)
C13 C14 C15 C16 -0.7(8)
O6 C14 C15 C18 3.6(9)
C13 C14 C15 C18 -177.6(6)
C14 C15 C16 C17 0.2(9)
C18 C15 C16 C17 177.3(6)
C15 C16 C17 C12 0.5(10)
C13 C12 C17 C16 -0.8(9)
C11 C12 C17 C16 -179.1(6)
C12 C13 O5 Zn1 8.5(9)
C14 C13 O5 Zn1 -172.4(4)
C12 C13 O5 Tm1 -160.9(4)
C14 C13 O5 Tm1 18.2(6)
O15 Zn1 O5 C13 96.4(5)
O1 Zn1 O5 C13 -165.7(5)
N1 Zn1 O5 C13 -98.0(5)
N2 Zn1 O5 C13 -7.5(5)
Tm1 Zn1 O5 C13 -170.1(6)
O15 Zn1 O5 Tm1 -93.5(2)
O1 Zn1 O5 Tm1 4.37(19)
N1 Zn1 O5 Tm1 72.0(3)
N2 Zn1 O5 Tm1 162.5(2)
O13 Tm1 O5 C13 -33.1(6)
O1 Tm1 O5 C13 167.6(5)
O17 Tm1 O5 C13 -100.1(4)
O12 Tm1 O5 C13 59.0(4)
O6 Tm1 O5 C13 -19.6(4)
O11 Tm1 O5 C13 99.4(4)
O2 Tm1 O5 C13 -172.8(4)
C29 Tm1 O5 C13 77.6(4)
Zn1 Tm1 O5 C13 171.8(5)
O13 Tm1 O5 Zn1 155.1(3)
O1 Tm1 O5 Zn1 -4.22(18)
O17 Tm1 O5 Zn1 88.1(2)
O12 Tm1 O5 Zn1 -112.8(2)
O6 Tm1 O5 Zn1 168.6(2)
O11 Tm1 O5 Zn1 -72.4(2)
O2 Tm1 O5 Zn1 15.4(3)
C29 Tm1 O5 Zn1 -94.2(2)
C15 C14 O6 Zn2 -34.7(7)
C13 C14 O6 Zn2 146.5(4)
C15 C14 O6 Tm1 161.4(4)
C13 C14 O6 Tm1 -17.4(6)
O9 Zn2 O6 C14 -87.1(4)
O14 Zn2 O6 C14 160.3(4)
N3 Zn2 O6 C14 42.8(4)
N4 Zn2 O6 C14 1.9(10)
O9 Zn2 O6 Tm1 75.5(2)
O14 Zn2 O6 Tm1 -37.0(2)
N3 Zn2 O6 Tm1 -154.6(2)
N4 Zn2 O6 Tm1 164.6(7)
O13 Tm1 O6 C14 -167.9(4)
O1 Tm1 O6 C14 28.2(4)
O5 Tm1 O6 C14 18.9(3)
O17 Tm1 O6 C14 106.1(4)
O12 Tm1 O6 C14 -65.3(4)
O11 Tm1 O6 C14 -91.3(4)
O2 Tm1 O6 C14 149.1(4)
C29 Tm1 O6 C14 -78.0(4)
Zn1 Tm1 O6 C14 25.1(4)
O13 Tm1 O6 Zn2 28.0(2)
O1 Tm1 O6 Zn2 -135.9(2)
O5 Tm1 O6 Zn2 -145.1(2)
O17 Tm1 O6 Zn2 -57.9(2)
O12 Tm1 O6 Zn2 130.6(2)
O11 Tm1 O6 Zn2 104.6(3)
O2 Tm1 O6 Zn2 -14.9(4)
C29 Tm1 O6 Zn2 118.0(2)
Zn1 Tm1 O6 Zn2 -138.91(17)
C14 C15 C18 N3 2.2(10)
C16 C15 C18 N3 -174.8(6)
C15 C18 N3 O7 172.5(6)
C15 C18 N3 Zn2 23.2(9)
O9 Zn2 N3 C18 51.4(6)
O14 Zn2 N3 C18 -135.4(5)
O6 Zn2 N3 C18 -36.8(5)
N4 Zn2 N3 C18 134.2(5)
O9 Zn2 N3 O7 -94.0(4)
O14 Zn2 N3 O7 79.2(4)
O6 Zn2 N3 O7 177.8(4)
N4 Zn2 N3 O7 -11.3(4)
C18 N3 O7 C19 141.0(6)
Zn2 N3 O7 C19 -69.6(6)
N3 O7 C19 C20 67.3(8)
O7 C19 C20 O8 44.4(8)
C19 C20 O8 N4 -83.4(7)
C20 O8 N4 C21 174.2(6)
C20 O8 N4 Zn2 -4.8(8)
O9 Zn2 N4 C21 12.7(6)
O14 Zn2 N4 C21 124.2(6)
O6 Zn2 N4 C21 -77.0(10)
N3 Zn2 N4 C21 -117.8(6)
O9 Zn2 N4 O8 -168.5(5)
O14 Zn2 N4 O8 -56.9(5)
O6 Zn2 N4 O8 101.8(8)
N3 Zn2 N4 O8 61.1(5)
O8 N4 C21 C22 179.1(6)
Zn2 N4 C21 C22 -1.9(11)
N4 C21 C22 C23 -10.2(12)
N4 C21 C22 C27 170.4(8)
C27 C22 C23 O9 -175.8(7)
C21 C22 C23 O9 4.8(11)
C27 C22 C23 C24 4.3(10)
C21 C22 C23 C24 -175.1(6)
O9 C23 C24 C25 174.3(7)
C22 C23 C24 C25 -5.8(10)
O9 C23 C24 O10 -6.0(9)
C22 C23 C24 O10 174.0(6)
O10 C24 C25 C26 -176.9(8)
C23 C24 C25 C26 2.9(12)
C24 C25 C26 C27 1.6(14)
C25 C26 C27 C22 -3.1(15)
C23 C22 C27 C26 0.1(13)
C21 C22 C27 C26 179.5(8)
C22 C23 O9 Zn2 13.9(9)
C24 C23 O9 Zn2 -166.1(4)
O14 Zn2 O9 C23 -110.4(5)
O6 Zn2 O9 C23 147.4(5)
N3 Zn2 O9 C23 63.2(6)
N4 Zn2 O9 C23 -18.7(5)
C25 C24 O10 C28 3.3(11)
C23 C24 O10 C28 -176.4(6)
O13 Tm1 O11 C29 105.0(4)
O1 Tm1 O11 C29 -111.8(5)
O5 Tm1 O11 C29 -53.0(5)
O17 Tm1 O11 C29 171.3(4)
O12 Tm1 O11 C29 -1.6(4)
O6 Tm1 O11 C29 29.7(5)
O2 Tm1 O11 C29 -175.9(5)
Zn1 Tm1 O11 C29 -85.1(4)
O13 Tm1 O12 C29 -73.7(4)
O1 Tm1 O12 C29 74.4(4)
O5 Tm1 O12 C29 137.1(4)
O17 Tm1 O12 C29 -171.0(4)
O6 Tm1 O12 C29 -152.2(4)
O11 Tm1 O12 C29 1.6(4)
O2 Tm1 O12 C29 8.4(5)
Zn1 Tm1 O12 C29 107.2(4)
Tm1 O11 C29 O12 2.8(7)
Tm1 O11 C29 C30 -177.3(7)
Tm1 O12 C29 O11 -2.9(7)
Tm1 O12 C29 C30 177.2(6)
O13 Tm1 C29 O11 -73.9(4)
O1 Tm1 C29 O11 67.7(4)
O5 Tm1 C29 O11 134.2(4)
O17 Tm1 C29 O11 -80(3)
O12 Tm1 C29 O11 177.1(7)
O6 Tm1 C29 O11 -155.5(4)
O2 Tm1 C29 O11 4.0(5)
Zn1 Tm1 C29 O11 101.1(4)
O13 Tm1 C29 O12 108.9(4)
O1 Tm1 C29 O12 -109.5(4)
O5 Tm1 C29 O12 -42.9(4)
O17 Tm1 C29 O12 102(3)
O6 Tm1 C29 O12 27.4(4)
O11 Tm1 C29 O12 -177.1(7)
O2 Tm1 C29 O12 -173.1(4)
Zn1 Tm1 C29 O12 -76.1(4)
O13 Tm1 C29 C30 59(10)
O1 Tm1 C29 C30 -159(10)
O5 Tm1 C29 C30 -93(10)
O17 Tm1 C29 C30 52(11)
O12 Tm1 C29 C30 -50(10)
O6 Tm1 C29 C30 -23(10)
O11 Tm1 C29 C30 133(10)
O2 Tm1 C29 C30 137(10)
Zn1 Tm1 C29 C30 -126(10)
O1 Tm1 O13 C31 153.1(9)
O5 Tm1 O13 C31 4.1(12)
O17 Tm1 O13 C31 70.8(10)
O12 Tm1 O13 C31 -82.4(10)
O6 Tm1 O13 C31 -8.6(10)
O11 Tm1 O13 C31 -135.0(10)
O2 Tm1 O13 C31 152.2(10)
C29 Tm1 O13 C31 -108.7(10)
Zn1 Tm1 O13 C31 93.5(11)
O9 Zn2 O14 C31 -70.4(6)
O6 Zn2 O14 C31 26.5(6)
N3 Zn2 O14 C31 115.2(6)
N4 Zn2 O14 C31 -158.5(6)
Tm1 O13 C31 O14 -2.8(15)
Tm1 O13 C31 C32 176.6(7)
Zn2 O14 C31 O13 -8.0(11)
Zn2 O14 C31 C32 172.5(5)
O5 Zn1 O15 C33 30.8(6)
O1 Zn1 O15 C33 -51.5(6)
N1 Zn1 O15 C33 -138.3(6)
N2 Zn1 O15 C33 125.7(6)
Tm1 Zn1 O15 C33 -13.8(6)
Zn1 O15 C33 O16 -7.5(11)
Zn1 O15 C33 C34 177.1(6)
